data_4334874
loop_
_publ_author_name
'Pilar Amo-Ochoa'
'Esther Delgado'
'Carlos J. G\'omez-Garc\'ia'
'Diego Hern\'andez'
'Elisa Hern\'andez'
'Avelino Martin'
'F\'elix Zamora'

_publ_contact_author_address
;
Departmento de Quimica Inorganica
Universidad de Alcala
Alcala de Henares
Madrid, SP
;
_publ_contact_author_email avelino.martin@uah.es
_publ_contact_author_name 'Martin, Avelino'
_publ_section_title
;
 Electrical Bistability around Room Temperature in an Unprecedented
 One-Dimensional Coordination Magnetic Polymer
;
_journal_name_full 'Inorganic Chemistry'
_journal_page_first 5943
_journal_page_last 5950
_journal_paper_doi 10.1021/ic400158q
_journal_volume 52
_journal_year 2013
_chemical_compound_source 'synthesis as described'
_chemical_formula_moiety 'C20 H22 Cl4 Fe1 K1 O3 S4'
_chemical_formula_sum 'C20 H22 Cl4 Fe K O3 S4'
_chemical_formula_weight 675.37
_chemical_name_systematic
;
 ?
;
_space_group_IT_number 14
_symmetry_cell_setting monoclinic
_symmetry_Int_Tables_number 14
_symmetry_space_group_name_Hall '-P 2ybc'
_symmetry_space_group_name_H-M 'P 1 21/c 1'
_atom_sites_solution_hydrogens geom
_atom_sites_solution_primary direct
_atom_sites_solution_secondary difmap
_audit_conform_dict_location ftp://ftp.iucr.org/pub/cif_core.dic
_audit_conform_dict_name cif_core.dic
_audit_conform_dict_version 2.4
_audit_creation_date 2012-06-12T16:29:17-00:00
_audit_creation_method 'WinGX routine CIF_UPDATE'
_cell_angle_alpha 90
_cell_angle_beta 103.525(11)
_cell_angle_gamma 90
_cell_formula_units_Z 4
_cell_length_a 9.3607(9)
_cell_length_b 22.276(5)
_cell_length_c 13.218(3)
_cell_measurement_reflns_used 150
_cell_measurement_temperature 200(2)
_cell_measurement_theta_max 20
_cell_measurement_theta_min 3
_cell_measurement_wavelength 0.71073
_cell_volume 2679.8(9)
_computing_cell_refinement 'Dirax/lsq (Duisenberg & Schreurs, 1989-2000)'
_computing_data_collection 'Collect (Bruker AXS BV, 1997-2004)'
_computing_data_reduction 'EvalCCD (Duisenberg & Schreurs 1990-2000)'
_computing_molecular_graphics 'Ortep-3 for Windows (Farrugia, 1997)'
_computing_publication_material 'WinGX publication routines (Farrugia, 1999)'
_computing_structure_refinement 'SHELXL-97 (Sheldrick, 2008)'
_computing_structure_solution 'SHELXS-97 (Sheldrick, 2008)'
_diffrn_ambient_temperature 200(2)
_diffrn_detector 'CCD plate'
_diffrn_detector_area_resol_mean 9
_diffrn_measured_fraction_theta_full 0.997
_diffrn_measured_fraction_theta_max 0.995
_diffrn_measurement_device '95mm CCD camera on \k-goniostat'
_diffrn_measurement_device_type KappaCCD
_diffrn_measurement_method 'CCD rotation images, thick slices'
_diffrn_orient_matrix_type X=UH
_diffrn_orient_matrix_UB_11 0.01
_diffrn_orient_matrix_UB_12 0
_diffrn_orient_matrix_UB_13 0
_diffrn_orient_matrix_UB_21 0
_diffrn_orient_matrix_UB_22 0.01
_diffrn_orient_matrix_UB_23 0
_diffrn_orient_matrix_UB_31 0
_diffrn_orient_matrix_UB_32 0
_diffrn_orient_matrix_UB_33 0.01
_diffrn_radiation_monochromator graphite
_diffrn_radiation_probe x-ray
_diffrn_radiation_type MoK\a
_diffrn_radiation_wavelength 0.71073
_diffrn_reflns_av_R_equivalents 0.06
_diffrn_reflns_av_unetI/netI 0.1108
_diffrn_reflns_limit_h_max 11
_diffrn_reflns_limit_h_min -12
_diffrn_reflns_limit_k_max 28
_diffrn_reflns_limit_k_min -28
_diffrn_reflns_limit_l_max 17
_diffrn_reflns_limit_l_min 0
_diffrn_reflns_number 43336
_diffrn_reflns_reduction_process
;
 Scaled and merged with Sortav
 R.H. Blessing, (1987) Cryst. Rev. 1, 3-58
 R.H. Blessing, (1989) J. Appl. Cryst. 22, 396-397
;
_diffrn_reflns_theta_full 25
_diffrn_reflns_theta_max 27.53
_diffrn_reflns_theta_min 3.03
_diffrn_source 'Enraf Nonius FR590'
_exptl_absorpt_coefficient_mu 1.451
_exptl_absorpt_correction_T_max 0.757
_exptl_absorpt_correction_T_min 0.666
_exptl_absorpt_correction_type multi-scan
_exptl_absorpt_process_details
;
 R.H. Blessing, Acta Cryst. (1995), A51, 33-38
;
_exptl_crystal_colour 'dark red'
_exptl_crystal_density_diffrn 1.674
_exptl_crystal_description prism
_exptl_crystal_F_000 1372
_exptl_crystal_size_max 0.35
_exptl_crystal_size_mid 0.2
_exptl_crystal_size_min 0.18
_refine_diff_density_max 0.656
_refine_diff_density_min -0.438
_refine_diff_density_rms 0.108
_refine_ls_extinction_method none
_refine_ls_goodness_of_fit_ref 0.97
_refine_ls_hydrogen_treatment constr
_refine_ls_matrix_type full
_refine_ls_number_parameters 298
_refine_ls_number_reflns 6142
_refine_ls_number_restraints 0
_refine_ls_restrained_S_all 0.97
_refine_ls_R_factor_all 0.1203
_refine_ls_R_factor_gt 0.0454
_refine_ls_shift/su_max 0.001
_refine_ls_shift/su_mean 0
_refine_ls_structure_factor_coef Fsqd
_refine_ls_weighting_details 'calc w=1/[\s^2^(Fo^2^)+(0.0513P)^2^+0.0000P] where P=(Fo^2^+2Fc^2^)/3'
_refine_ls_weighting_scheme calc
_refine_ls_wR_factor_gt 0.0933
_refine_ls_wR_factor_ref 0.111
_reflns_number_gt 3377
_reflns_number_total 6142
_reflns_threshold_expression >2\s(I)
_cod_data_source_file ic400158q_si_002.cif
_cod_data_source_block import
_cod_original_cell_volume 2679.9(9)
_cod_original_sg_symbol_H-M 'P 21/c'
_cod_original_formula_sum 'C20 H22 Cl4 Fe1 K1 O3 S4'
_cod_database_code 4334874

loop_
_symmetry_equiv_pos_as_xyz
'x, y, z'
'-x, y+1/2, -z+1/2'
'-x, -y, -z'
'x, -y-1/2, z-1/2'

loop_
_atom_site_label
_atom_site_type_symbol
_atom_site_fract_x
_atom_site_fract_y
_atom_site_fract_z
_atom_site_U_iso_or_equiv
_atom_site_adp_type
_atom_site_occupancy
_atom_site_symmetry_multiplicity
_atom_site_calc_flag
_atom_site_refinement_flags
C1 C 0.1506(4) 0.60336(14) 0.7552(3) 0.0242(8) Uani 1 1 d .
C2 C 0.2602(4) 0.60592(15) 0.8465(3) 0.0286(9) Uani 1 1 d .
C3 C 0.2294(4) 0.61680(16) 0.9423(3) 0.0339(9) Uani 1 1 d .
H3 H 0.3061 0.6174 1.0037 0.041 Uiso 1 1 calc R
C4 C 0.0858(4) 0.62677(16) 0.9475(3) 0.0340(10) Uani 1 1 d .
H4 H 0.0628 0.634 1.0127 0.041 Uiso 1 1 calc R
C5 C 0.0046(4) 0.61391(14) 0.7607(3) 0.0235(8) Uani 1 1 d .
C6 C -0.0235(4) 0.62611(15) 0.8578(3) 0.0277(9) Uani 1 1 d .
C7 C -0.0518(4) 0.54756(14) 0.2903(3) 0.0221(8) Uani 1 1 d .
C8 C -0.0163(4) 0.53873(15) 0.1951(3) 0.0248(8) Uani 1 1 d .
C9 C -0.1214(4) 0.54138(15) 0.1031(3) 0.0295(9) Uani 1 1 d .
H9 H -0.0948 0.5353 0.0388 0.035 Uiso 1 1 calc R
C10 C -0.2665(4) 0.55303(15) 0.1046(3) 0.0306(9) Uani 1 1 d .
H10 H -0.3406 0.554 0.0417 0.037 Uiso 1 1 calc R
C11 C -0.3013(4) 0.56321(15) 0.1988(3) 0.0259(9) Uani 1 1 d .
C12 C -0.1974(4) 0.56164(14) 0.2936(3) 0.0228(8) Uani 1 1 d .
C102 C 0.5047(6) 0.7035(2) 0.6210(4) 0.0717(16) Uani 1 1 d .
H10A H 0.5427 0.672 0.6731 0.086 Uiso 1 1 calc R
H10B H 0.3996 0.7102 0.619 0.086 Uiso 1 1 calc R
C103 C 0.5876(7) 0.7589(2) 0.6480(4) 0.0852(19) Uani 1 1 d .
H10C H 0.5283 0.7888 0.6757 0.102 Uiso 1 1 calc R
H10D H 0.679 0.7512 0.7015 0.102 Uiso 1 1 calc R
C104 C 0.6216(7) 0.7808(2) 0.5534(4) 0.0830(18) Uani 1 1 d .
H10E H 0.5597 0.816 0.5268 0.1 Uiso 1 1 calc R
H10F H 0.726 0.7929 0.5668 0.1 Uiso 1 1 calc R
C105 C 0.5926(7) 0.7326(2) 0.4786(4) 0.0717(16) Uani 1 1 d .
H10G H 0.5284 0.7468 0.4124 0.086 Uiso 1 1 calc R
H10H H 0.6857 0.7178 0.4643 0.086 Uiso 1 1 calc R
C202 C 0.2017(6) 0.7007(3) 0.2271(4) 0.0831(18) Uani 1 1 d .
H20A H 0.2194 0.6718 0.1745 0.1 Uiso 1 1 calc R
H20B H 0.2608 0.7373 0.2242 0.1 Uiso 1 1 calc R
C203 C 0.0419(7) 0.7161(3) 0.2073(5) 0.109(3) Uani 1 1 d .
H20C H 0.0225 0.7565 0.176 0.131 Uiso 1 1 calc R
H20D H -0.0186 0.6863 0.1604 0.131 Uiso 1 1 calc R
C204 C 0.0108(6) 0.7143(2) 0.3114(6) 0.099(3) Uani 1 1 d .
H20E H -0.0358 0.7522 0.326 0.118 Uiso 1 1 calc R
H20F H -0.0557 0.6805 0.3167 0.118 Uiso 1 1 calc R
C205 C 0.1541(8) 0.7062(2) 0.3847(5) 0.0866(19) Uani 1 1 d .
H20G H 0.1991 0.7455 0.4086 0.104 Uiso 1 1 calc R
H20H H 0.1438 0.6826 0.4461 0.104 Uiso 1 1 calc R
Cl1 Cl 0.44312(10) 0.59332(5) 0.84308(8) 0.0407(3) Uani 1 1 d .
Cl2 Cl -0.20423(11) 0.63943(4) 0.86675(8) 0.0388(3) Uani 1 1 d .
Cl3 Cl 0.51467(10) 0.57796(5) 0.19743(8) 0.0386(3) Uani 1 1 d .
Cl4 Cl 0.16497(10) 0.52460(4) 0.18950(7) 0.0333(2) Uani 1 1 d .
O1 O 0.5443(3) 0.53663(11) 0.61820(19) 0.0376(7) Uani 1 1 d .
H1A H 0.4787 0.5412 0.6666 0.045 Uiso 1 1 calc R
H1B H 0.6395 0.5562 0.6487 0.045 Uiso 1 1 calc R
O101 O 0.5219(4) 0.68579(13) 0.5221(3) 0.0634(9) Uani 1 1 d .
O201 O 0.2390(4) 0.67509(14) 0.3272(3) 0.0658(9) Uani 1 1 d .
S1 S 0.18583(10) 0.58514(4) 0.63427(7) 0.0266(2) Uani 1 1 d .
S2 S -0.13454(10) 0.61288(4) 0.64602(7) 0.0278(2) Uani 1 1 d .
S3 S 0.07972(9) 0.53926(4) 0.40940(7) 0.0233(2) Uani 1 1 d .
S4 S -0.24004(10) 0.57804(4) 0.41230(7) 0.0279(2) Uani 1 1 d .
Fe1 Fe -0.03422(5) 0.56406(2) 0.53382(4) 0.02371(15) Uani 1 1 d .
K1 K 0.41650(9) 0.58446(4) 0.42397(7) 0.0355(2) Uani 1 1 d .

loop_
_atom_site_aniso_label
_atom_site_aniso_U_11
_atom_site_aniso_U_22
_atom_site_aniso_U_33
_atom_site_aniso_U_23
_atom_site_aniso_U_13
_atom_site_aniso_U_12
C1 0.026(2) 0.0229(19) 0.023(2) 0.0022(15) 0.0062(17) 0.0001(16)
C2 0.023(2) 0.029(2) 0.034(3) 0.0008(17) 0.0055(19) -0.0015(17)
C3 0.035(2) 0.041(2) 0.022(2) -0.0004(18) -0.0036(19) -0.0042(19)
C4 0.036(2) 0.043(2) 0.023(2) -0.0033(18) 0.006(2) -0.0006(19)
C5 0.029(2) 0.0214(19) 0.020(2) 0.0025(15) 0.0064(17) -0.0008(16)
C6 0.023(2) 0.029(2) 0.032(2) -0.0010(17) 0.0091(18) -0.0016(16)
C7 0.025(2) 0.0213(18) 0.021(2) 0.0009(15) 0.0061(17) -0.0001(15)
C8 0.023(2) 0.0232(19) 0.030(2) -0.0005(16) 0.0102(18) -0.0005(16)
C9 0.033(2) 0.036(2) 0.020(2) 0.0016(17) 0.0077(18) 0.0008(18)
C10 0.028(2) 0.036(2) 0.025(2) 0.0077(17) -0.0001(18) -0.0002(17)
C11 0.0174(19) 0.029(2) 0.032(2) 0.0077(17) 0.0065(18) 0.0048(16)
C12 0.025(2) 0.0230(18) 0.020(2) 0.0062(15) 0.0033(17) -0.0004(16)
C102 0.083(4) 0.069(4) 0.073(4) -0.008(3) 0.038(3) -0.014(3)
C103 0.141(6) 0.051(3) 0.074(4) -0.012(3) 0.045(4) -0.029(4)
C104 0.107(5) 0.070(4) 0.070(4) -0.006(3) 0.017(4) -0.042(3)
C105 0.101(5) 0.062(3) 0.058(4) 0.001(3) 0.030(3) -0.014(3)
C202 0.078(5) 0.097(4) 0.075(5) 0.019(4) 0.018(4) 0.003(3)
C203 0.110(6) 0.085(5) 0.097(6) -0.025(4) -0.046(4) 0.058(4)
C204 0.054(4) 0.045(3) 0.200(9) -0.036(4) 0.037(5) -0.007(3)
C205 0.121(6) 0.053(3) 0.095(5) 0.013(3) 0.044(5) 0.018(4)
Cl1 0.0219(5) 0.0653(7) 0.0325(6) -0.0044(5) 0.0014(5) -0.0024(5)
Cl2 0.0333(6) 0.0534(6) 0.0336(6) -0.0014(5) 0.0157(5) 0.0062(5)
Cl3 0.0187(5) 0.0632(7) 0.0313(6) 0.0101(5) 0.0007(4) 0.0061(5)
Cl4 0.0260(5) 0.0476(6) 0.0289(6) 0.0020(4) 0.0119(4) 0.0025(5)
O1 0.0321(16) 0.0430(16) 0.0398(18) -0.0007(13) 0.0129(14) -0.0047(13)
O101 0.082(3) 0.0477(19) 0.061(2) -0.0123(17) 0.016(2) -0.0186(18)
O201 0.067(2) 0.059(2) 0.064(2) 0.0049(19) 0.0006(19) 0.0267(18)
S1 0.0185(5) 0.0380(5) 0.0230(6) -0.0036(4) 0.0043(4) -0.0032(4)
S2 0.0205(5) 0.0380(5) 0.0244(6) -0.0029(4) 0.0042(4) 0.0024(4)
S3 0.0164(5) 0.0332(5) 0.0207(5) 0.0007(4) 0.0051(4) 0.0003(4)
S4 0.0184(5) 0.0430(6) 0.0220(6) -0.0003(4) 0.0042(4) 0.0045(4)
Fe1 0.0176(3) 0.0325(3) 0.0208(3) -0.0010(2) 0.0042(2) -0.0006(2)
K1 0.0243(5) 0.0377(5) 0.0445(6) 0.0013(4) 0.0080(4) 0.0012(4)

loop_
_atom_type_symbol
_atom_type_description
_atom_type_scat_dispersion_real
_atom_type_scat_dispersion_imag
_atom_type_scat_source
C C 0.0033 0.0016 'International Tables Vol C Tables 4.2.6.8 and 6.1.1.4'
H H 0 0 'International Tables Vol C Tables 4.2.6.8 and 6.1.1.4'
Cl Cl 0.1484 0.1585 'International Tables Vol C Tables 4.2.6.8 and 6.1.1.4'
O O 0.0106 0.006 'International Tables Vol C Tables 4.2.6.8 and 6.1.1.4'
S S 0.1246 0.1234 'International Tables Vol C Tables 4.2.6.8 and 6.1.1.4'
Fe Fe 0.3463 0.8444 'International Tables Vol C Tables 4.2.6.8 and 6.1.1.4'
K K 0.2009 0.2494 'International Tables Vol C Tables 4.2.6.8 and 6.1.1.4'

loop_
_exptl_crystal_face_index_h
_exptl_crystal_face_index_k
_exptl_crystal_face_index_l
_exptl_crystal_face_perp_dist
0 1 0 0.23
0 -1 0 0.066
3 4 -1 0.338
14 -13 -6 0.256
-2 4 1 0.333
-7 -8 3 0.228
-1 1 -7 0.14
6 -5 -14 0.166
1 -1 11 0.148

loop_
_geom_angle_atom_site_label_1
_geom_angle_atom_site_label_2
_geom_angle_atom_site_label_3
_geom_angle
_geom_angle_site_symmetry_1
_geom_angle_site_symmetry_3
C2 C1 C5 118.5(3) . .
C2 C1 S1 122.9(3) . .
C5 C1 S1 118.6(3) . .
C3 C2 C1 122.1(3) . .
C3 C2 Cl1 117.9(3) . .
C1 C2 Cl1 120.0(3) . .
C4 C3 C2 119.2(4) . .
C6 C4 C3 119.5(3) . .
C6 C5 C1 118.3(3) . .
C6 C5 S2 122.4(3) . .
C1 C5 S2 119.2(3) . .
C4 C6 C5 122.2(3) . .
C4 C6 Cl2 118.5(3) . .
C5 C6 Cl2 119.2(3) . .
C8 C7 C12 119.8(3) . .
C8 C7 S3 121.9(3) . .
C12 C7 S3 118.3(3) . .
C9 C8 C7 121.5(3) . .
C9 C8 Cl4 118.2(3) . .
C7 C8 Cl4 120.3(3) . .
C8 C9 C10 119.7(3) . .
C11 C10 C9 118.9(4) . .
C10 C11 C12 123.0(3) . .
C10 C11 Cl3 117.5(3) . 1_455
C12 C11 Cl3 119.5(3) . 1_455
C11 C12 C7 117.0(3) . .
C11 C12 S4 122.9(3) . .
C7 C12 S4 120.0(3) . .
O101 C102 C103 107.2(4) . .
C104 C103 C102 106.6(5) . .
C105 C104 C103 107.4(4) . .
O101 C105 C104 107.3(4) . .
O201 C202 C203 106.0(5) . .
C204 C203 C202 103.8(5) . .
C205 C204 C203 105.7(5) . .
O201 C205 C204 104.4(5) . .
C11 Cl3 K1 118.43(13) 1_655 .
C8 Cl4 K1 109.66(12) . .
K1 O1 K1 103.53(8) . 3_666
C102 O101 C105 109.5(3) . .
C102 O101 K1 125.2(3) . .
C105 O101 K1 125.1(3) . .
C205 O201 C202 105.1(4) . .
C205 O201 K1 118.0(3) . .
C202 O201 K1 136.8(3) . .
C1 S1 Fe1 104.35(12) . .
C5 S2 Fe1 103.86(12) . .
C7 S3 Fe1 106.11(11) . .
C7 S3 Fe1 103.46(11) . 3_566
Fe1 S3 Fe1 82.04(3) . 3_566
C7 S3 K1 118.77(11) . .
Fe1 S3 K1 120.07(4) . .
Fe1 S3 K1 119.83(4) 3_566 .
C12 S4 Fe1 106.17(12) . .
C12 S4 K1 119.17(12) . 1_455
Fe1 S4 K1 132.07(4) . 1_455
S2 Fe1 S4 89.06(4) . .
S2 Fe1 S1 88.57(4) . .
S4 Fe1 S1 157.96(4) . .
S2 Fe1 S3 164.97(4) . .
S4 Fe1 S3 89.14(4) . .
S1 Fe1 S3 87.52(4) . .
S2 Fe1 S3 97.05(4) . 3_566
S4 Fe1 S3 99.61(4) . 3_566
S1 Fe1 S3 102.43(4) . 3_566
S3 Fe1 S3 97.96(3) . 3_566
O101 K1 O201 73.65(11) . .
O101 K1 O1 81.10(9) . .
O201 K1 O1 142.97(10) . .
O101 K1 O1 149.34(10) . 3_666
O201 K1 O1 135.47(10) . 3_666
O1 K1 O1 76.47(8) . 3_666
O101 K1 S4 78.68(8) . 1_655
O201 K1 S4 120.57(8) . 1_655
O1 K1 S4 79.08(6) . 1_655
O1 K1 S4 76.77(5) 3_666 1_655
O101 K1 S3 121.96(8) . .
O201 K1 S3 74.22(8) . .
O1 K1 S3 97.87(6) . .
O1 K1 S3 82.01(6) 3_666 .
S4 K1 S3 158.70(4) 1_655 .
O101 K1 Cl3 108.92(8) . .
O201 K1 Cl3 82.94(8) . .
O1 K1 Cl3 131.58(6) . .
O1 K1 Cl3 72.69(5) 3_666 .
S4 K1 Cl3 58.22(3) 1_655 .
S3 K1 Cl3 113.45(4) . .
O101 K1 Cl4 143.70(8) . .
O201 K1 Cl4 70.99(8) . .
O1 K1 Cl4 133.81(6) . .
O1 K1 Cl4 64.54(6) 3_666 .
S4 K1 Cl4 112.88(3) 1_655 .
S3 K1 Cl4 54.58(3) . .
Cl3 K1 Cl4 58.93(3) . .
O101 K1 K1 116.81(8) . 3_666
O201 K1 K1 164.10(8) . 3_666
O1 K1 K1 38.38(5) . 3_666
O1 K1 K1 38.09(5) 3_666 3_666
S4 K1 K1 74.55(3) 1_655 3_666
S3 K1 K1 89.90(3) . 3_666
Cl3 K1 K1 103.36(3) . 3_666
Cl4 K1 K1 99.48(3) . 3_666

loop_
_geom_bond_atom_site_label_1
_geom_bond_atom_site_label_2
_geom_bond_distance
_geom_bond_site_symmetry_2
C1 C2 1.390(5) .
C1 C5 1.405(5) .
C1 S1 1.754(4) .
C2 C3 1.384(5) .
C2 Cl1 1.746(4) .
C3 C4 1.379(5) .
C4 C6 1.373(5) .
C5 C6 1.396(5) .
C5 S2 1.753(4) .
C6 Cl2 1.749(3) .
C7 C8 1.389(4) .
C7 C12 1.409(4) .
C7 S3 1.767(4) .
C8 C9 1.374(5) .
C8 Cl4 1.745(3) .
C9 C10 1.387(5) .
C10 C11 1.378(5) .
C11 C12 1.395(5) .
C11 Cl3 1.750(3) 1_455
C12 S4 1.746(3) .
C102 O101 1.410(5) .
C102 C103 1.458(7) .
C103 C104 1.445(6) .
C104 C105 1.441(6) .
C105 O101 1.427(5) .
C202 O201 1.409(6) .
C202 C203 1.496(7) .
C203 C204 1.472(8) .
C204 C205 1.471(8) .
C205 O201 1.404(6) .
Cl3 C11 1.750(3) 1_655
Cl3 K1 3.3345(14) .
Cl4 K1 3.6762(15) .
O1 K1 2.779(3) .
O1 K1 2.796(3) 3_666
O101 K1 2.674(3) .
O201 K1 2.734(3) .
S1 Fe1 2.2242(11) .
S2 Fe1 2.2171(10) .
S3 Fe1 2.2288(10) .
S3 Fe1 2.4884(11) 3_566
S3 K1 3.2718(12) .
S4 Fe1 2.2229(11) .
S4 K1 3.2577(12) 1_455
Fe1 S3 2.4884(11) 3_566
K1 O1 2.796(3) 3_666
K1 S4 3.2577(12) 1_655
K1 K1 4.3789(18) 3_666
